data_7242479
loop_
_publ_author_name
'Hasuo, Naohiro'
'Takahashi, Kiyonori'
'Hisaki, Ichiro'
'Kokado, Kenta'
'Nakamura, Takayoshi'

_publ_section_title
;
 Molecular motion of halogenated ethylammonium/[18]crown-6 supramolecular
 ions in nickel dithiolate magnetic crystals
;
_journal_issue 14
_journal_name_full CrystEngComm
_journal_page_first 2756
_journal_page_last 2763
_journal_paper_doi 10.1039/D1CE00253H
_journal_volume 23
_journal_year 2021
_chemical_formula_moiety 'C6 Ni S10, C12 H24 O6, C2 H7 F N'
_chemical_formula_sum 'C20 H31 F N Ni O6 S10'
_chemical_formula_weight 779.77
_space_group_crystal_system triclinic
_space_group_IT_number 2
_space_group_name_Hall '-P 1'
_space_group_name_H-M_alt 'P -1'
_atom_sites_solution_hydrogens geom
_atom_sites_solution_primary dual
_audit_creation_date 2020-11-11
_audit_creation_method
;
Olex2 1.3-ac4
(compiled 2019.10.09 svn.r3662 for Rigaku Oxford Diffraction, GUI svn.r5959)
;
_audit_update_record
;
2020-12-31 deposited with the CCDC.	2021-03-19 downloaded from the CCDC.
;
_cell_angle_alpha 72.091(3)
_cell_angle_beta 79.842(3)
_cell_angle_gamma 81.154(2)
_cell_formula_units_Z 2
_cell_length_a 10.5475(3)
_cell_length_b 12.6632(3)
_cell_length_c 13.0124(4)
_cell_measurement_reflns_used 9333
_cell_measurement_temperature 333
_cell_measurement_theta_max 28.0200
_cell_measurement_theta_min 1.9690
_cell_volume 1618.65(8)
_computing_cell_refinement 'CrysAlisPro 1.171.41.63a (Rigaku OD, 2020)'
_computing_data_collection 'CrysAlisPro 1.171.41.63a (Rigaku OD, 2020)'
_computing_data_reduction 'CrysAlisPro 1.171.41.63a (Rigaku OD, 2020)'
_computing_molecular_graphics 'Olex2 1.3-ac4 (Dolomanov et al., 2009)'
_computing_publication_material 'Olex2 1.3-ac4 (Dolomanov et al., 2009)'
_computing_structure_refinement 'ShelXL 2018/3 (Sheldrick, 2015)'
_computing_structure_solution 'SHELXT 2018/2 (Sheldrick, 2018)'
_diffrn_ambient_temperature 333
_diffrn_detector 'Hybrid Pixel Array Detector'
_diffrn_detector_area_resol_mean 10.0000
_diffrn_detector_type HyPix
_diffrn_measured_fraction_theta_full 0.999
_diffrn_measured_fraction_theta_max 0.857
_diffrn_measurement_details
;
List of Runs (angles in degrees, time in seconds):

  # Type    Start    End  Width  t~exp~   \w     \q     \k     \f   Frames
#--------------------------------------------------------------------------
  1  \w    -22.00  81.00   0.50    0.73    --   21.69  70.00-138.00  206
  2  \w     49.00  92.00   0.50    0.73    --   21.69 178.00  90.00   86
  3  \w     60.00 102.00   0.50    0.73    --   21.69 178.00 120.00   84
  4  \w    -51.00  51.00   0.50    0.73    --   21.69 -70.00  89.00  204
  5  \w    -71.00  -3.00   0.50    0.73    --  -21.62 -70.00  89.00  136
  6  \w      6.00  35.00   0.50    0.73    --  -21.62 -99.00  90.00   58
  7  \w      9.00  35.00   0.50    0.73    --  -21.62 -99.00-150.00   52
  8  \w     15.00  61.00   0.50    0.73    --  -21.62  57.00 -30.00   92
  9  \w    -35.00  59.00   0.50    0.73    --  -21.62  37.00   0.00  188
 10  \w    -46.00 -10.00   0.50    0.73    --  -21.62  57.00 -30.00   72
 11  \w    -36.00  61.00   0.50    0.73    --  -21.62  70.00-138.00  194
;
_diffrn_measurement_device 'four-circle diffractometer'
_diffrn_measurement_device_type 'XtaLAB Synergy R, HyPix'
_diffrn_measurement_method '\w scans'
_diffrn_measurement_specimen_support 'Mitegen 50um'
_diffrn_orient_matrix_type 'CrysAlisPro convention (1999,Acta A55,543-557)'
_diffrn_orient_matrix_UB_11 -0.0353241000
_diffrn_orient_matrix_UB_12 0.0004338000
_diffrn_orient_matrix_UB_13 -0.0417621000
_diffrn_orient_matrix_UB_21 -0.0503409000
_diffrn_orient_matrix_UB_22 0.0366016000
_diffrn_orient_matrix_UB_23 0.0185733000
_diffrn_orient_matrix_UB_31 0.0306400000
_diffrn_orient_matrix_UB_32 0.0465272000
_diffrn_orient_matrix_UB_33 -0.0354341000
_diffrn_radiation_collimation 0.3
_diffrn_radiation_monochromator mirror
_diffrn_radiation_probe x-ray
_diffrn_radiation_type 'Mo K\a'
_diffrn_radiation_wavelength 0.71073
_diffrn_reflns_av_R_equivalents 0.0260
_diffrn_reflns_av_unetI/netI 0.0324
_diffrn_reflns_Laue_measured_fraction_full 0.999
_diffrn_reflns_Laue_measured_fraction_max 0.857
_diffrn_reflns_limit_h_max 13
_diffrn_reflns_limit_h_min -13
_diffrn_reflns_limit_k_max 15
_diffrn_reflns_limit_k_min -15
_diffrn_reflns_limit_l_max 13
_diffrn_reflns_limit_l_min -17
_diffrn_reflns_number 19117
_diffrn_reflns_point_group_measured_fraction_full 0.999
_diffrn_reflns_point_group_measured_fraction_max 0.857
_diffrn_reflns_theta_full 25.242
_diffrn_reflns_theta_max 28.906
_diffrn_reflns_theta_min 1.973
_diffrn_source 'micro-focus sealed X-ray tube'
_diffrn_source_current 24.0
_diffrn_source_power 1.2
_diffrn_source_target Mo
_diffrn_source_type 'Mova (Mo) X-ray Source'
_diffrn_source_voltage 50.0
_exptl_absorpt_coefficient_mu 1.286
_exptl_absorpt_correction_T_max 1.00000
_exptl_absorpt_correction_T_min 0.47995
_exptl_absorpt_correction_type multi-scan
_exptl_absorpt_process_details
;
CrysAlisPro 1.171.41.63a (Rigaku Oxford Diffraction, 2020)
Empirical absorption correction using spherical harmonics,
 implemented in SCALE3 ABSPACK scaling algorithm.
;
_exptl_crystal_colour black
_exptl_crystal_colour_primary black
_exptl_crystal_density_diffrn 1.600
_exptl_crystal_description block
_exptl_crystal_F_000 806
_exptl_crystal_size_max 0.507
_exptl_crystal_size_mid 0.211
_exptl_crystal_size_min 0.09
_refine_diff_density_max 0.468
_refine_diff_density_min -0.291
_refine_diff_density_rms 0.059
_refine_ls_extinction_method none
_refine_ls_goodness_of_fit_ref 1.077
_refine_ls_hydrogen_treatment constr
_refine_ls_matrix_type full
_refine_ls_number_parameters 372
_refine_ls_number_reflns 7320
_refine_ls_number_restraints 18
_refine_ls_restrained_S_all 1.077
_refine_ls_R_factor_all 0.0578
_refine_ls_R_factor_gt 0.0383
_refine_ls_shift/su_max 0.000
_refine_ls_shift/su_mean 0.000
_refine_ls_structure_factor_coef Fsqd
_refine_ls_weighting_details 'w=1/[\s^2^(Fo^2^)+(0.0478P)^2^+0.1865P] where P=(Fo^2^+2Fc^2^)/3'
_refine_ls_weighting_scheme calc
_refine_ls_wR_factor_gt 0.0986
_refine_ls_wR_factor_ref 0.1077
_reflns_Friedel_coverage 0.000
_reflns_number_gt 5151
_reflns_number_total 7320
_reflns_threshold_expression 'I > 2\s(I)'
_cod_data_source_file d1ce00253h2.cif
_cod_data_source_block 333k
_cod_depositor_comments 'Adding full bibliography for 7242434--7242480.cif.'
_cod_database_code 7242479
_shelx_shelxl_version_number 2018/3
_chemical_oxdiff_formula CHNOFNiS
_chemical_oxdiff_usercomment 20_20200608
_shelx_space_group_comment
;
The symmetry employed for this shelxl refinement is uniquely defined
by the following loop, which should always be used as a source of
symmetry information in preference to the above space-group names.
They are only intended as comments.
;
_shelx_estimated_absorpt_t_max 0.893
_shelx_estimated_absorpt_t_min 0.562
_reflns_odcompleteness_completeness 99.89
_reflns_odcompleteness_iscentric 1
_reflns_odcompleteness_theta 26.32
_olex2_refinement_description
;
1. Fixed Uiso
 At 1.2 times of:
  All C(H,H) groups, All C(H,H,H,H) groups, All N(H,H,H) groups
2. Rigid body (RIGU) restrains
 C13, O6, C12
 with sigma for 1-2 distances of 0.004 and sigma for 1-3 distances of 0.004
 O1, C14, C3
 with sigma for 1-2 distances of 0.004 and sigma for 1-3 distances of 0.004
3. Others
 Sof(H1AA)=Sof(H1AB)=Sof(C2A)=Sof(H2AA)=Sof(H2AB)=Sof(F1)=1-FVAR(1)
 Sof(H1BC)=Sof(H1BD)=Sof(C2)=Sof(H2A)=Sof(H2B)=Sof(F1A)=FVAR(1)
4.a Secondary CH2 refined with riding coordinates:
 C5(H5A,H5B), C7(H7A,H7B), C6(H6A,H6B), C3(H3A,H3B), C4(H4A,H4B), C11(H11A,
 H11B), C8(H8A,H8B), C13(H13A,H13B), C12(H12A,H12B), C14(H14A,H14B), C1(H1BC,
 H1BD), C1(H1AA,H1AB), C9(H9A,H9B), C10(H10A,H10B), C2(H2A,H2B), C2A(H2AA,H2AB)
4.b Idealised Me refined as rotating group:
 N1(H1A,H1B,H1C)
;
_olex2_exptl_crystal_mounting_method loop
_olex2_submission_special_instructions 'No special instructions were received'
_oxdiff_exptl_absorpt_empirical_details
;
Empirical correction (ABSPACK) includes:
- Absorption correction using spherical harmonics
- Frame scaling
;
_oxdiff_exptl_absorpt_empirical_full_max 3.207
_oxdiff_exptl_absorpt_empirical_full_min 0.589

loop_
_space_group_symop_operation_xyz
'x, y, z'
'-x, -y, -z'

loop_
_atom_site_label
_atom_site_type_symbol
_atom_site_fract_x
_atom_site_fract_y
_atom_site_fract_z
_atom_site_U_iso_or_equiv
_atom_site_adp_type
_atom_site_occupancy
_atom_site_site_symmetry_order
_atom_site_calc_flag
_atom_site_refinement_flags_posn
_atom_site_refinement_flags_adp
_atom_site_refinement_flags_occupancy
_atom_site_disorder_assembly
_atom_site_disorder_group
Ni1 Ni 0.16338(3) 0.40455(2) 0.49230(2) 0.04868(10) Uani 1 1 d . . . . .
S2 S -0.07852(7) 0.26657(5) 0.29638(5) 0.05604(17) Uani 1 1 d . . . . .
S4 S 0.00693(7) 0.31486(5) 0.48650(5) 0.05502(17) Uani 1 1 d . . . . .
S6 S 0.10043(7) 0.36929(5) 0.66592(5) 0.05857(18) Uani 1 1 d . . . . .
S5 S 0.22929(7) 0.43854(6) 0.31906(5) 0.05867(18) Uani 1 1 d . . . . .
S8 S 0.19612(8) 0.43748(5) 0.84027(5) 0.06111(18) Uani 1 1 d . . . . .
S3 S 0.12899(7) 0.37483(6) 0.14391(5) 0.06477(19) Uani 1 1 d . . . . .
S9 S 0.40158(7) 0.54856(6) 0.68715(6) 0.06457(19) Uani 1 1 d . . . . .
S7 S 0.31668(7) 0.49744(6) 0.49769(5) 0.06225(19) Uani 1 1 d . . . . .
S10 S 0.37490(9) 0.54743(7) 0.91747(6) 0.0812(2) Uani 1 1 d . . . . .
S1 S -0.04805(9) 0.26347(8) 0.06606(7) 0.0830(3) Uani 1 1 d . . . . .
O2 O 0.16967(19) 0.89590(16) 0.28240(16) 0.0717(5) Uani 1 1 d . . . . .
O3 O 0.2678(2) 1.06411(16) 0.32938(16) 0.0722(5) Uani 1 1 d . . . . .
N1 N 0.4479(2) 0.88943(15) 0.25497(15) 0.0513(5) Uani 1 1 d . . . . .
H1A H 0.362524 0.894517 0.256628 0.062 Uiso 1 1 calc R U . . .
H1B H 0.486966 0.890267 0.188300 0.062 Uiso 1 1 calc R U . . .
H1C H 0.468049 0.946942 0.272335 0.062 Uiso 1 1 calc R U . . .
O5 O 0.6860(2) 0.98174(18) 0.14252(18) 0.0810(6) Uani 1 1 d . . . . .
O1 O 0.3199(2) 0.80721(15) 0.12205(16) 0.0766(6) Uani 1 1 d . . . . .
O6 O 0.5898(2) 0.81910(18) 0.07851(16) 0.0828(6) Uani 1 1 d . . . . .
O4 O 0.5385(2) 1.07361(16) 0.29850(17) 0.0779(6) Uani 1 1 d . . . . .
C16 C 0.0236(2) 0.32470(19) 0.35058(19) 0.0494(5) Uani 1 1 d . . . . .
C18 C 0.2048(3) 0.43518(19) 0.70588(19) 0.0508(6) Uani 1 1 d . . . . .
C19 C 0.2996(2) 0.4891(2) 0.6337(2) 0.0528(6) Uani 1 1 d . . . . .
C17 C 0.1208(2) 0.37664(19) 0.27864(19) 0.0511(6) Uani 1 1 d . . . . .
C20 C 0.3252(3) 0.5134(2) 0.8203(2) 0.0574(6) Uani 1 1 d . . . . .
C15 C -0.0007(3) 0.2998(2) 0.1632(2) 0.0599(6) Uani 1 1 d . . . . .
C5 C 0.0900(3) 0.9814(3) 0.3195(3) 0.0797(9) Uani 1 1 d . . . . .
H5A H 0.009015 0.953926 0.359056 0.096 Uiso 1 1 calc R U . . .
H5B H 0.070309 1.044382 0.257626 0.096 Uiso 1 1 calc R U . . .
C7 C 0.3315(4) 1.1143(3) 0.3876(3) 0.0803(9) Uani 1 1 d . . . . .
H7A H 0.357564 1.058860 0.452570 0.096 Uiso 1 1 calc R U . . .
H7B H 0.273030 1.172838 0.409736 0.096 Uiso 1 1 calc R U . . .
C6 C 0.1565(3) 1.0172(3) 0.3910(3) 0.0833(9) Uani 1 1 d . . . . .
H6A H 0.099813 1.071768 0.420715 0.100 Uiso 1 1 calc R U . . .
H6B H 0.180240 0.953717 0.451145 0.100 Uiso 1 1 calc R U . . .
C3 C 0.2009(3) 0.7659(3) 0.1823(3) 0.0853(10) Uani 1 1 d . . . . .
H3A H 0.218599 0.706327 0.247412 0.102 Uiso 1 1 calc R U . . .
H3B H 0.159041 0.736255 0.138036 0.102 Uiso 1 1 calc R U . . .
C4 C 0.1156(3) 0.8586(3) 0.2124(3) 0.0804(9) Uani 1 1 d . . . . .
H4A H 0.102199 0.919450 0.147218 0.096 Uiso 1 1 calc R U . . .
H4B H 0.032009 0.833603 0.247454 0.096 Uiso 1 1 calc R U . . .
C11 C 0.7679(3) 0.9043(3) 0.0921(3) 0.1000(12) Uani 1 1 d . . . . .
H11A H 0.794484 0.837414 0.147611 0.120 Uiso 1 1 calc R U . . .
H11B H 0.844943 0.937720 0.050738 0.120 Uiso 1 1 calc R U . . .
C8 C 0.4464(4) 1.1615(3) 0.3160(3) 0.0840(10) Uani 1 1 d . . . . .
H8A H 0.421817 1.209296 0.246904 0.101 Uiso 1 1 calc R U . . .
H8B H 0.483035 1.206059 0.349754 0.101 Uiso 1 1 calc R U . . .
C13 C 0.5191(4) 0.7795(3) 0.0148(3) 0.0945(12) Uani 1 1 d . . . . .
H13A H 0.574786 0.724680 -0.015368 0.113 Uiso 1 1 calc R U . . .
H13B H 0.491404 0.841181 -0.045232 0.113 Uiso 1 1 calc R U . . .
C12 C 0.6950(4) 0.8753(3) 0.0185(3) 0.0993(12) Uani 1 1 d . . . . .
H12A H 0.664539 0.942799 -0.034461 0.119 Uiso 1 1 calc R U . . .
H12B H 0.751833 0.828378 -0.020697 0.119 Uiso 1 1 calc R U . . .
C14 C 0.4049(4) 0.7286(3) 0.0845(3) 0.0979(12) Uani 1 1 d . . . . .
H14A H 0.361404 0.696796 0.043023 0.117 Uiso 1 1 calc R U . . .
H14B H 0.432722 0.668749 0.145932 0.117 Uiso 1 1 calc R U . . .
C1 C 0.4916(4) 0.7839(3) 0.3343(3) 0.0883(10) Uani 1 1 d . . . . .
H1BC H 0.428509 0.731595 0.346203 0.106 Uiso 0.614(15) 1 calc R U P A 2
H1BD H 0.572702 0.752836 0.301424 0.106 Uiso 0.614(15) 1 calc R U P A 2
H1AA H 0.492725 0.722977 0.303510 0.106 Uiso 0.386(15) 1 calc R U P A 1
H1AB H 0.579757 0.787229 0.344085 0.106 Uiso 0.386(15) 1 calc R U P A 1
C9 C 0.6590(4) 1.1103(3) 0.2442(3) 0.0940(11) Uani 1 1 d . . . . .
H9A H 0.699332 1.137521 0.291188 0.113 Uiso 1 1 calc R U . . .
H9B H 0.645994 1.171086 0.178802 0.113 Uiso 1 1 calc R U . . .
C10 C 0.7449(3) 1.0159(3) 0.2146(3) 0.1009(12) Uani 1 1 d . . . . .
H10A H 0.829103 1.039739 0.179749 0.121 Uiso 1 1 calc R U . . .
H10B H 0.756892 0.954393 0.279554 0.121 Uiso 1 1 calc R U . . .
C2 C 0.5094(13) 0.7907(8) 0.4347(5) 0.101(4) Uani 0.614(15) 1 d . . P A 2
H2A H 0.560540 0.850940 0.426589 0.122 Uiso 0.614(15) 1 calc R U P A 2
H2B H 0.552065 0.721242 0.476465 0.122 Uiso 0.614(15) 1 calc R U P A 2
C2A C 0.4187(18) 0.7607(8) 0.4325(8) 0.077(4) Uani 0.386(15) 1 d . . P A 1
H2AA H 0.456050 0.691456 0.478915 0.093 Uiso 0.386(15) 1 calc R U P A 1
H2AB H 0.332656 0.749458 0.424038 0.093 Uiso 0.386(15) 1 calc R U P A 1
F1A F 0.4083(15) 0.8439(10) 0.4834(7) 0.120(4) Uani 0.614(15) 1 d . . P A 1
F1 F 0.371(2) 0.814(2) 0.4894(14) 0.136(7) Uani 0.386(15) 1 d . . P A 2

loop_
_atom_site_aniso_label
_atom_site_aniso_U_11
_atom_site_aniso_U_22
_atom_site_aniso_U_33
_atom_site_aniso_U_23
_atom_site_aniso_U_13
_atom_site_aniso_U_12
Ni1 0.0487(2) 0.04464(18) 0.0551(2) -0.01771(13) -0.00495(14) -0.00778(14)
S2 0.0509(4) 0.0577(4) 0.0634(4) -0.0192(3) -0.0070(3) -0.0146(3)
S4 0.0551(4) 0.0571(4) 0.0542(4) -0.0166(3) -0.0011(3) -0.0160(3)
S6 0.0649(4) 0.0562(4) 0.0571(4) -0.0145(3) -0.0034(3) -0.0235(3)
S5 0.0587(4) 0.0625(4) 0.0601(4) -0.0217(3) 0.0006(3) -0.0242(3)
S8 0.0753(5) 0.0568(4) 0.0521(4) -0.0146(3) -0.0058(3) -0.0154(3)
S3 0.0621(4) 0.0815(5) 0.0561(4) -0.0254(3) 0.0012(3) -0.0232(4)
S9 0.0563(4) 0.0802(5) 0.0688(4) -0.0359(3) -0.0013(3) -0.0207(4)
S7 0.0585(4) 0.0782(5) 0.0584(4) -0.0304(3) 0.0049(3) -0.0253(4)
S10 0.1019(7) 0.0850(5) 0.0736(5) -0.0390(4) -0.0221(4) -0.0159(5)
S1 0.0813(6) 0.1126(7) 0.0718(5) -0.0403(4) -0.0125(4) -0.0303(5)
O2 0.0610(13) 0.0650(12) 0.0910(13) -0.0192(10) -0.0159(10) -0.0132(10)
O3 0.0710(14) 0.0705(12) 0.0778(13) -0.0279(10) -0.0060(10) -0.0069(10)
N1 0.0545(13) 0.0490(11) 0.0510(11) -0.0138(8) -0.0111(9) -0.0043(9)
O5 0.0560(13) 0.0833(14) 0.0955(15) -0.0127(11) -0.0149(11) -0.0044(11)
O1 0.0954(16) 0.0572(11) 0.0895(14) -0.0330(10) -0.0280(12) -0.0029(11)
O6 0.0898(16) 0.0882(14) 0.0636(12) -0.0275(10) -0.0029(11) 0.0135(12)
O4 0.0823(15) 0.0603(12) 0.1018(15) -0.0284(10) -0.0253(12) -0.0150(11)
C16 0.0488(14) 0.0424(12) 0.0614(14) -0.0201(10) -0.0106(11) -0.0042(11)
C18 0.0586(16) 0.0424(12) 0.0530(14) -0.0164(10) -0.0083(11) -0.0038(11)
C19 0.0490(15) 0.0526(14) 0.0629(15) -0.0254(11) -0.0067(11) -0.0064(11)
C17 0.0527(15) 0.0494(13) 0.0543(14) -0.0191(10) -0.0069(11) -0.0065(11)
C20 0.0626(17) 0.0514(14) 0.0635(15) -0.0243(11) -0.0141(12) 0.0001(12)
C15 0.0564(17) 0.0622(16) 0.0647(16) -0.0225(12) -0.0093(12) -0.0078(13)
C5 0.0546(19) 0.073(2) 0.102(2) -0.0232(17) 0.0016(16) 0.0011(15)
C7 0.100(3) 0.0686(19) 0.084(2) -0.0417(16) -0.0216(19) 0.0054(18)
C6 0.075(2) 0.085(2) 0.083(2) -0.0251(17) -0.0020(17) 0.0062(18)
C3 0.096(3) 0.071(2) 0.104(2) -0.0225(16) -0.0312(19) -0.0402(19)
C4 0.076(2) 0.0663(19) 0.101(2) -0.0142(16) -0.0224(18) -0.0229(17)
C11 0.055(2) 0.105(3) 0.109(3) -0.005(2) 0.0107(19) 0.0071(19)
C8 0.115(3) 0.0622(18) 0.092(2) -0.0343(16) -0.034(2) -0.0119(19)
C13 0.119(3) 0.102(3) 0.075(2) -0.0557(19) -0.027(2) 0.031(2)
C12 0.093(3) 0.106(3) 0.080(2) -0.0248(19) 0.000(2) 0.030(2)
C14 0.131(3) 0.089(2) 0.094(3) -0.053(2) -0.033(2) 0.006(2)
C1 0.115(3) 0.0661(19) 0.069(2) -0.0061(15) -0.018(2) 0.0148(19)
C9 0.086(3) 0.088(2) 0.121(3) -0.023(2) -0.035(2) -0.039(2)
C10 0.058(2) 0.107(3) 0.130(3) -0.005(2) -0.028(2) -0.025(2)
C2 0.133(9) 0.090(5) 0.078(4) -0.014(3) -0.050(5) 0.020(5)
C2A 0.108(11) 0.056(5) 0.060(6) -0.007(4) -0.019(6) 0.004(5)
F1A 0.201(11) 0.100(5) 0.058(4) -0.031(4) -0.038(5) 0.029(5)
F1 0.119(8) 0.139(14) 0.095(8) 0.016(7) 0.012(5) 0.016(8)

loop_
_atom_type_symbol
_atom_type_description
_atom_type_scat_dispersion_real
_atom_type_scat_dispersion_imag
_atom_type_scat_source
C C 0.0033 0.0016 'International Tables Vol C Tables 4.2.6.8 and 6.1.1.4'
H H 0.0000 0.0000 'International Tables Vol C Tables 4.2.6.8 and 6.1.1.4'
F F 0.0171 0.0103 'International Tables Vol C Tables 4.2.6.8 and 6.1.1.4'
N N 0.0061 0.0033 'International Tables Vol C Tables 4.2.6.8 and 6.1.1.4'
Ni Ni 0.3393 1.1124 'International Tables Vol C Tables 4.2.6.8 and 6.1.1.4'
O O 0.0106 0.0060 'International Tables Vol C Tables 4.2.6.8 and 6.1.1.4'
S S 0.1246 0.1234 'International Tables Vol C Tables 4.2.6.8 and 6.1.1.4'

loop_
_geom_angle_atom_site_label_1
_geom_angle_atom_site_label_2
_geom_angle_atom_site_label_3
_geom_angle
_geom_angle_site_symmetry_1
_geom_angle_site_symmetry_3
_geom_angle_publ_flag
S4 Ni1 S5 93.33(3) . . ?
S6 Ni1 S4 87.14(3) . . ?
S6 Ni1 S5 179.12(3) . . ?
S7 Ni1 S4 178.73(3) . . ?
S7 Ni1 S6 92.79(3) . . ?
S7 Ni1 S5 86.76(3) . . ?
C15 S2 C16 97.47(12) . . ?
C16 S4 Ni1 101.92(8) . . ?
C18 S6 Ni1 102.41(8) . . ?
C17 S5 Ni1 101.75(8) . . ?
C20 S8 C18 97.26(12) . . ?
C15 S3 C17 97.47(12) . . ?
C20 S9 C19 97.09(12) . . ?
C19 S7 Ni1 102.29(9) . . ?
C4 O2 C5 113.9(2) . . ?
C6 O3 C7 112.9(2) . . ?
H1A N1 H1B 109.5 . . ?
H1A N1 H1C 109.5 . . ?
H1B N1 H1C 109.5 . . ?
C1 N1 H1A 109.5 . . ?
C1 N1 H1B 109.5 . . ?
C1 N1 H1C 109.5 . . ?
C10 O5 C11 114.4(3) . . ?
C14 O1 C3 113.7(3) . . ?
C12 O6 C13 114.2(3) . . ?
C8 O4 C9 112.7(3) . . ?
S4 C16 S2 122.73(15) . . ?
C17 C16 S2 115.87(18) . . ?
C17 C16 S4 121.38(19) . . ?
S6 C18 S8 122.64(15) . . ?
C19 C18 S6 121.30(18) . . ?
C19 C18 S8 116.06(19) . . ?
S7 C19 S9 122.73(15) . . ?
C18 C19 S9 116.08(19) . . ?
C18 C19 S7 121.19(19) . . ?
S5 C17 S3 122.40(15) . . ?
C16 C17 S5 121.59(18) . . ?
C16 C17 S3 116.00(18) . . ?
S8 C20 S9 113.46(14) . . ?
S10 C20 S8 124.08(16) . . ?
S10 C20 S9 122.44(17) . . ?
S3 C15 S2 113.13(14) . . ?
S1 C15 S2 122.80(16) . . ?
S1 C15 S3 124.07(16) . . ?
O2 C5 H5A 109.7 . . ?
O2 C5 H5B 109.7 . . ?
O2 C5 C6 109.9(3) . . ?
H5A C5 H5B 108.2 . . ?
C6 C5 H5A 109.7 . . ?
C6 C5 H5B 109.7 . . ?
O3 C7 H7A 109.9 . . ?
O3 C7 H7B 109.9 . . ?
O3 C7 C8 108.8(2) . . ?
H7A C7 H7B 108.3 . . ?
C8 C7 H7A 109.9 . . ?
C8 C7 H7B 109.9 . . ?
O3 C6 C5 108.3(3) . . ?
O3 C6 H6A 110.0 . . ?
O3 C6 H6B 110.0 . . ?
C5 C6 H6A 110.0 . . ?
C5 C6 H6B 110.0 . . ?
H6A C6 H6B 108.4 . . ?
O1 C3 H3A 110.0 . . ?
O1 C3 H3B 110.0 . . ?
O1 C3 C4 108.6(2) . . ?
H3A C3 H3B 108.4 . . ?
C4 C3 H3A 110.0 . . ?
C4 C3 H3B 110.0 . . ?
O2 C4 C3 110.6(3) . . ?
O2 C4 H4A 109.5 . . ?
O2 C4 H4B 109.5 . . ?
C3 C4 H4A 109.5 . . ?
C3 C4 H4B 109.5 . . ?
H4A C4 H4B 108.1 . . ?
O5 C11 H11A 109.9 . . ?
O5 C11 H11B 109.9 . . ?
O5 C11 C12 109.1(3) . . ?
H11A C11 H11B 108.3 . . ?
C12 C11 H11A 109.9 . . ?
C12 C11 H11B 109.9 . . ?
O4 C8 C7 109.0(3) . . ?
O4 C8 H8A 109.9 . . ?
O4 C8 H8B 109.9 . . ?
C7 C8 H8A 109.9 . . ?
C7 C8 H8B 109.9 . . ?
H8A C8 H8B 108.3 . . ?
O6 C13 H13A 109.7 . . ?
O6 C13 H13B 109.7 . . ?
O6 C13 C14 109.7(3) . . ?
H13A C13 H13B 108.2 . . ?
C14 C13 H13A 109.7 . . ?
C14 C13 H13B 109.7 . . ?
O6 C12 C11 110.2(3) . . ?
O6 C12 H12A 109.6 . . ?
O6 C12 H12B 109.6 . . ?
C11 C12 H12A 109.6 . . ?
C11 C12 H12B 109.6 . . ?
H12A C12 H12B 108.1 . . ?
O1 C14 C13 110.7(3) . . ?
O1 C14 H14A 109.5 . . ?
O1 C14 H14B 109.5 . . ?
C13 C14 H14A 109.5 . . ?
C13 C14 H14B 109.5 . . ?
H14A C14 H14B 108.1 . . ?
N1 C1 H1BC 108.1 . . ?
N1 C1 H1BD 108.1 . . ?
N1 C1 H1AA 108.5 . . ?
N1 C1 H1AB 108.5 . . ?
H1BC C1 H1BD 107.3 . . ?
H1AA C1 H1AB 107.5 . . ?
C2 C1 N1 116.7(4) . . ?
C2 C1 H1BC 108.1 . . ?
C2 C1 H1BD 108.1 . . ?
C2A C1 N1 115.0(6) . . ?
C2A C1 H1AA 108.5 . . ?
C2A C1 H1AB 108.5 . . ?
O4 C9 H9A 109.8 . . ?
O4 C9 H9B 109.8 . . ?
O4 C9 C10 109.6(3) . . ?
H9A C9 H9B 108.2 . . ?
C10 C9 H9A 109.8 . . ?
C10 C9 H9B 109.8 . . ?
O5 C10 C9 108.2(3) . . ?
O5 C10 H10A 110.1 . . ?
O5 C10 H10B 110.1 . . ?
C9 C10 H10A 110.1 . . ?
C9 C10 H10B 110.1 . . ?
H10A C10 H10B 108.4 . . ?
C1 C2 H2A 111.1 . . ?
C1 C2 H2B 111.1 . . ?
C1 C2 F1 103.4(10) . . ?
H2A C2 H2B 109.0 . . ?
F1 C2 H2A 111.1 . . ?
F1 C2 H2B 111.1 . . ?
C1 C2A H2AA 108.9 . . ?
C1 C2A H2AB 108.9 . . ?
C1 C2A F1A 113.4(10) . . ?
H2AA C2A H2AB 107.7 . . ?
F1A C2A H2AA 108.9 . . ?
F1A C2A H2AB 108.9 . . ?

loop_
_geom_bond_atom_site_label_1
_geom_bond_atom_site_label_2
_geom_bond_distance
_geom_bond_site_symmetry_2
_geom_bond_publ_flag
Ni1 S4 2.1660(7) . ?
Ni1 S6 2.1647(7) . ?
Ni1 S5 2.1663(7) . ?
Ni1 S7 2.1631(7) . ?
S2 C16 1.741(2) . ?
S2 C15 1.735(3) . ?
S4 C16 1.713(2) . ?
S6 C18 1.712(2) . ?
S5 C17 1.716(2) . ?
S8 C18 1.744(2) . ?
S8 C20 1.723(3) . ?
S3 C17 1.747(2) . ?
S3 C15 1.723(3) . ?
S9 C19 1.744(2) . ?
S9 C20 1.730(3) . ?
S7 C19 1.719(3) . ?
S10 C20 1.643(2) . ?
S1 C15 1.647(3) . ?
O2 C5 1.418(3) . ?
O2 C4 1.381(3) . ?
O3 C7 1.427(3) . ?
O3 C6 1.401(4) . ?
N1 H1A 0.8900 . ?
N1 H1B 0.8900 . ?
N1 H1C 0.8900 . ?
N1 C1 1.481(3) . ?
O5 C11 1.440(4) . ?
O5 C10 1.410(4) . ?
O1 C3 1.437(4) . ?
O1 C14 1.381(4) . ?
O6 C13 1.444(4) . ?
O6 C12 1.394(4) . ?
O4 C8 1.407(4) . ?
O4 C9 1.412(4) . ?
C16 C17 1.360(3) . ?
C18 C19 1.354(3) . ?
C5 H5A 0.9700 . ?
C5 H5B 0.9700 . ?
C5 C6 1.467(4) . ?
C7 H7A 0.9700 . ?
C7 H7B 0.9700 . ?
C7 C8 1.475(5) . ?
C6 H6A 0.9700 . ?
C6 H6B 0.9700 . ?
C3 H3A 0.9700 . ?
C3 H3B 0.9700 . ?
C3 C4 1.475(4) . ?
C4 H4A 0.9700 . ?
C4 H4B 0.9700 . ?
C11 H11A 0.9700 . ?
C11 H11B 0.9700 . ?
C11 C12 1.485(5) . ?
C8 H8A 0.9700 . ?
C8 H8B 0.9700 . ?
C13 H13A 0.9700 . ?
C13 H13B 0.9700 . ?
C13 C14 1.477(5) . ?
C12 H12A 0.9700 . ?
C12 H12B 0.9700 . ?
C14 H14A 0.9700 . ?
C14 H14B 0.9700 . ?
C1 H1BC 0.9700 . ?
C1 H1BD 0.9700 . ?
C1 H1AA 0.9700 . ?
C1 H1AB 0.9700 . ?
C1 C2 1.383(9) . ?
C1 C2A 1.342(13) . ?
C9 H9A 0.9700 . ?
C9 H9B 0.9700 . ?
C9 C10 1.491(5) . ?
C10 H10A 0.9700 . ?
C10 H10B 0.9700 . ?
C2 H2A 0.9700 . ?
C2 H2B 0.9700 . ?
C2 F1 1.53(2) . ?
C2A H2AA 0.9700 . ?
C2A H2AB 0.9700 . ?
C2A F1A 1.390(15) . ?

loop_
_geom_torsion_atom_site_label_1
_geom_torsion_atom_site_label_2
_geom_torsion_atom_site_label_3
_geom_torsion_atom_site_label_4
_geom_torsion
_geom_torsion_site_symmetry_1
_geom_torsion_site_symmetry_2
_geom_torsion_site_symmetry_3
_geom_torsion_site_symmetry_4
_geom_torsion_publ_flag
Ni1 S4 C16 S2 -179.88(13) . . . . ?
Ni1 S4 C16 C17 1.8(2) . . . . ?
Ni1 S6 C18 S8 178.32(13) . . . . ?
Ni1 S6 C18 C19 -1.6(2) . . . . ?
Ni1 S5 C17 S3 -178.52(13) . . . . ?
Ni1 S5 C17 C16 0.7(2) . . . . ?
Ni1 S7 C19 S9 178.87(13) . . . . ?
Ni1 S7 C19 C18 -1.1(2) . . . . ?
S2 C16 C17 S5 179.77(13) . . . . ?
S2 C16 C17 S3 -1.0(3) . . . . ?
S4 C16 C17 S5 -1.8(3) . . . . ?
S4 C16 C17 S3 177.45(13) . . . . ?
S6 C18 C19 S9 -178.06(13) . . . . ?
S6 C18 C19 S7 1.9(3) . . . . ?
S8 C18 C19 S9 2.0(3) . . . . ?
S8 C18 C19 S7 -177.99(14) . . . . ?
O2 C5 C6 O3 63.8(3) . . . . ?
O3 C7 C8 O4 -68.5(3) . . . . ?
N1 C1 C2 F1 70.8(11) . . . . ?
N1 C1 C2A F1A -57.2(15) . . . . ?
O5 C11 C12 O6 -64.3(4) . . . . ?
O1 C3 C4 O2 -64.3(3) . . . . ?
O6 C13 C14 O1 63.6(4) . . . . ?
O4 C9 C10 O5 61.9(4) . . . . ?
C16 S2 C15 S3 -2.39(17) . . . . ?
C16 S2 C15 S1 178.10(18) . . . . ?
C18 S8 C20 S9 -1.05(16) . . . . ?
C18 S8 C20 S10 -179.55(17) . . . . ?
C19 S9 C20 S8 1.92(17) . . . . ?
C19 S9 C20 S10 -179.56(17) . . . . ?
C17 S3 C15 S2 1.98(17) . . . . ?
C17 S3 C15 S1 -178.52(19) . . . . ?
C20 S8 C18 S6 179.52(16) . . . . ?
C20 S8 C18 C19 -0.6(2) . . . . ?
C20 S9 C19 S7 177.63(16) . . . . ?
C20 S9 C19 C18 -2.4(2) . . . . ?
C15 S2 C16 S4 -176.34(16) . . . . ?
C15 S2 C16 C17 2.0(2) . . . . ?
C15 S3 C17 S5 178.62(16) . . . . ?
C15 S3 C17 C16 -0.6(2) . . . . ?
C5 O2 C4 C3 -176.9(2) . . . . ?
C7 O3 C6 C5 172.7(2) . . . . ?
C6 O3 C7 C8 -179.7(2) . . . . ?
C3 O1 C14 C13 174.6(3) . . . . ?
C4 O2 C5 C6 -178.7(3) . . . . ?
C11 O5 C10 C9 169.8(3) . . . . ?
C8 O4 C9 C10 -172.0(3) . . . . ?
C13 O6 C12 C11 -175.3(3) . . . . ?
C12 O6 C13 C14 -176.0(3) . . . . ?
C14 O1 C3 C4 -176.8(3) . . . . ?
C9 O4 C8 C7 -171.2(3) . . . . ?
C10 O5 C11 C12 -179.9(3) . . . . ?
